data_7129073
loop_
_publ_author_name
'Guo, Zhifang'
'Blair, Victoria L.'
'Deacon, Glen B.'
'Junk, Peter C.'

_publ_section_title
;
 A simple one-pot route to stable formamidinatoiodidolanthanoid(III)
 complexes from lanthanoid metals.
;
_journal_issue 87
_journal_name_full 'Chemical communications (Cambridge, England)'
_journal_page_first 11513
_journal_page_last 11516
_journal_paper_doi 10.1039/d1cc04080d
_journal_volume 57
_journal_year 2021
_chemical_formula_moiety 'C34 H30 F8 I N4 O2 Tm'
_chemical_formula_sum 'C34 H30 F8 I N4 O2 Tm'
_chemical_formula_weight 974.45
_space_group_crystal_system monoclinic
_space_group_IT_number 15
_space_group_name_Hall '-C 2yc'
_space_group_name_H-M_alt 'C 1 2/c 1'
_atom_sites_solution_hydrogens mixed
_audit_creation_date 2021-09-03
_audit_creation_method
;
Olex2 1.3
(compiled 2020.11.12 svn.r5f609507 for OlexSys, GUI svn.r6272)
;
_audit_update_record
;
2021-10-04 deposited with the CCDC.	2021-10-08 downloaded from the CCDC.
;
_cell_angle_alpha 90
_cell_angle_beta 106.5850(10)
_cell_angle_gamma 90
_cell_formula_units_Z 4
_cell_length_a 15.9539(4)
_cell_length_b 11.8143(3)
_cell_length_c 18.6508(4)
_cell_measurement_reflns_used 9967
_cell_measurement_temperature 123(2)
_cell_measurement_theta_max 27.989
_cell_measurement_theta_min 2.865
_cell_volume 3369.13(14)
_computing_cell_refinement 'CrysAlisPro 1.171.39.46 (Rigaku OD, 2018)'
_computing_data_collection 'CrysAlisPro 1.171.39.46 (Rigaku OD, 2018)'
_computing_data_reduction 'CrysAlisPro 1.171.39.46 (Rigaku OD, 2018)'
_computing_molecular_graphics 'Olex2 1.3 (Dolomanov et al., 2009)'
_computing_publication_material 'Olex2 1.3 (Dolomanov et al., 2009)'
_computing_structure_refinement 'SHELXL 2018/3 (Sheldrick, 2015)'
_computing_structure_solution 'ShelXT (Sheldrick, 2015)'
_diffrn_ambient_temperature 123(2)
_diffrn_measured_fraction_theta_full 0.996
_diffrn_measured_fraction_theta_max 0.996
_diffrn_measurement_device_type 'XtaLAB Synergy, Dualflex, HyPix'
_diffrn_measurement_method '\w scans'
_diffrn_radiation_type MoK\a
_diffrn_radiation_wavelength 0.71073
_diffrn_reflns_av_R_equivalents 0.0143
_diffrn_reflns_av_unetI/netI 0.0138
_diffrn_reflns_Laue_measured_fraction_full 0.996
_diffrn_reflns_Laue_measured_fraction_max 0.996
_diffrn_reflns_limit_h_max 11
_diffrn_reflns_limit_h_min -21
_diffrn_reflns_limit_k_max 15
_diffrn_reflns_limit_k_min -15
_diffrn_reflns_limit_l_max 24
_diffrn_reflns_limit_l_min -24
_diffrn_reflns_number 13890
_diffrn_reflns_point_group_measured_fraction_full 0.996
_diffrn_reflns_point_group_measured_fraction_max 0.996
_diffrn_reflns_theta_full 25.242
_diffrn_reflns_theta_max 28.005
_diffrn_reflns_theta_min 2.865
_diffrn_source 'micro-focus sealed X-ray tube'
_exptl_absorpt_coefficient_mu 3.632
_exptl_absorpt_correction_T_max 0.7456
_exptl_absorpt_correction_T_min 0.6015
_exptl_absorpt_correction_type multi-scan
_exptl_absorpt_process_details
'SADABS-2014/3 (Bruker,2014/3) was used for absorption correction. wR2(int) was 0.0460 before and 0.0256 after correction. The Ratio of minimum to maximum transmission is 0.8067. The \l/2 correction factor is 0.00150.'
_exptl_crystal_colour colourless
_exptl_crystal_colour_primary colourless
_exptl_crystal_density_diffrn 1.921
_exptl_crystal_description block
_exptl_crystal_F_000 1888
_exptl_crystal_size_max 0.3
_exptl_crystal_size_mid 0.2
_exptl_crystal_size_min 0.16
_refine_diff_density_max 1.467
_refine_diff_density_min -0.846
_refine_diff_density_rms 0.079
_refine_ls_extinction_method none
_refine_ls_goodness_of_fit_ref 1.154
_refine_ls_hydrogen_treatment mixed
_refine_ls_matrix_type full
_refine_ls_number_parameters 231
_refine_ls_number_reflns 4056
_refine_ls_number_restraints 0
_refine_ls_restrained_S_all 1.154
_refine_ls_R_factor_all 0.0187
_refine_ls_R_factor_gt 0.0161
_refine_ls_shift/su_max 0.001
_refine_ls_shift/su_mean 0.000
_refine_ls_structure_factor_coef Fsqd
_refine_ls_weighting_details 'w=1/[\s^2^(Fo^2^)+(0.0101P)^2^+8.9714P] where P=(Fo^2^+2Fc^2^)/3'
_refine_ls_weighting_scheme calc
_refine_ls_wR_factor_gt 0.0362
_refine_ls_wR_factor_ref 0.0380
_reflns_Friedel_coverage 0.000
_reflns_number_gt 3810
_reflns_number_total 4056
_reflns_threshold_expression 'I > 2\s(I)'
_cod_data_source_file d1cc04080d2.cif
_cod_data_source_block 2
_cod_depositor_comments 'Adding full bibliography for 7129070--7129084.cif.'
_cod_database_code 7129073
_shelx_shelxl_version_number 2018/3
_shelx_space_group_comment
;
The symmetry employed for this shelxl refinement is uniquely defined
by the following loop, which should always be used as a source of
symmetry information in preference to the above space-group names.
They are only intended as comments.
;
_shelx_estimated_absorpt_t_max 0.594
_shelx_estimated_absorpt_t_min 0.409
_olex2_refinement_description
;
1.a Secondary CH2 refined with riding coordinates:
 C14(H14A,H14B), C16(H16A,H16B), C17(H17A,H17B), C15(H15A,H15B)
1.b Aromatic/amide H refined with riding coordinates:
 C10(H10), C12(H12), C11(H11), C2(H2), C4(H4), C3(H3)
;
_olex2_submission_special_instructions 'No special instructions were received'

loop_
_space_group_symop_operation_xyz
'x, y, z'
'-x, y, -z+1/2'
'x+1/2, y+1/2, z'
'-x+1/2, y+1/2, -z+1/2'
'-x, -y, -z'
'x, -y, z-1/2'
'-x+1/2, -y+1/2, -z'
'x+1/2, -y+1/2, z-1/2'

loop_
_atom_site_label
_atom_site_type_symbol
_atom_site_fract_x
_atom_site_fract_y
_atom_site_fract_z
_atom_site_U_iso_or_equiv
_atom_site_adp_type
_atom_site_occupancy
_atom_site_site_symmetry_order
_atom_site_calc_flag
_atom_site_refinement_flags_posn
_atom_site_refinement_flags_adp
_atom_site_refinement_flags_occupancy
_atom_site_disorder_assembly
_atom_site_disorder_group
Tm1 Tm 0.500000 0.50685(2) 0.250000 0.01100(4) Uani 1 2 d S T P . .
I1 I 0.500000 0.75916(2) 0.250000 0.01844(5) Uani 1 2 d S T P . .
F4 F 0.43262(8) 0.18126(11) 0.30489(7) 0.0205(2) Uani 1 1 d . . . . .
F3 F 0.71856(8) 0.30870(11) 0.41827(7) 0.0240(3) Uani 1 1 d . . . . .
F1 F 0.39703(9) 0.67980(12) 0.39211(8) 0.0295(3) Uani 1 1 d . . . . .
F2 F 0.69424(9) 0.58316(12) 0.48252(8) 0.0295(3) Uani 1 1 d . . . . .
O1 O 0.64271(9) 0.49134(13) 0.24850(8) 0.0187(3) Uani 1 1 d . . . . .
N1 N 0.52958(11) 0.53959(15) 0.38089(9) 0.0164(3) Uani 1 1 d . . . . .
N2 N 0.54273(11) 0.36127(14) 0.34465(9) 0.0150(3) Uani 1 1 d . . . . .
C6 C 0.54485(15) 0.62721(17) 0.43339(11) 0.0177(4) Uani 1 1 d . . . . .
C9 C 0.51789(13) 0.15825(17) 0.33951(11) 0.0155(4) Uani 1 1 d . . . . .
C7 C 0.55777(13) 0.43561(17) 0.39999(11) 0.0147(4) Uani 1 1 d . . . . .
C8 C 0.57367(13) 0.25087(17) 0.36078(10) 0.0142(4) Uani 1 1 d . . . . .
C10 C 0.54380(15) 0.04740(18) 0.35275(11) 0.0191(4) Uani 1 1 d . . . . .
H10 H 0.503012 -0.012595 0.337119 0.023 Uiso 1 1 calc R U . . .
C1 C 0.47867(15) 0.70274(19) 0.43556(12) 0.0212(4) Uani 1 1 d . . . . .
C12 C 0.68995(15) 0.11301(19) 0.41183(12) 0.0213(4) Uani 1 1 d . . . . .
H12 H 0.749632 0.098121 0.436970 0.026 Uiso 1 1 calc R U . . .
C11 C 0.63078(15) 0.02512(18) 0.38942(12) 0.0220(4) Uani 1 1 d . . . . .
H11 H 0.649946 -0.050934 0.399252 0.026 Uiso 1 1 calc R U . . .
C13 C 0.66035(13) 0.22255(18) 0.39687(11) 0.0171(4) Uani 1 1 d . . . . .
C5 C 0.62653(15) 0.65351(19) 0.48200(12) 0.0218(4) Uani 1 1 d . . . . .
C14 C 0.71999(14) 0.5286(2) 0.30656(13) 0.0246(5) Uani 1 1 d . . . . .
H14A H 0.713168 0.513569 0.356817 0.030 Uiso 1 1 calc R U . . .
H14B H 0.729672 0.610712 0.301916 0.030 Uiso 1 1 calc R U . . .
C2 C 0.49195(18) 0.7986(2) 0.48009(13) 0.0286(5) Uani 1 1 d . . . . .
H2 H 0.444780 0.848022 0.479424 0.034 Uiso 1 1 calc R U . . .
C16 C 0.75310(15) 0.3678(2) 0.24034(15) 0.0288(5) Uani 1 1 d . . . . .
H16A H 0.790815 0.343222 0.209299 0.035 Uiso 1 1 calc R U . . .
H16B H 0.738645 0.301417 0.266984 0.035 Uiso 1 1 calc R U . . .
C17 C 0.67183(14) 0.4257(2) 0.19382(12) 0.0228(4) Uani 1 1 d . . . . .
H17A H 0.685037 0.475541 0.155790 0.027 Uiso 1 1 calc R U . . .
H17B H 0.626979 0.369726 0.168359 0.027 Uiso 1 1 calc R U . . .
C4 C 0.64349(17) 0.7479(2) 0.52758(12) 0.0277(5) Uani 1 1 d . . . . .
H4 H 0.700576 0.762264 0.559444 0.033 Uiso 1 1 calc R U . . .
C3 C 0.57529(19) 0.8208(2) 0.52558(13) 0.0310(6) Uani 1 1 d . . . . .
H3 H 0.585695 0.887006 0.555759 0.037 Uiso 1 1 calc R U . . .
C15 C 0.79653(15) 0.4606(2) 0.29467(15) 0.0332(6) Uani 1 1 d . . . . .
H15A H 0.834025 0.508715 0.273117 0.040 Uiso 1 1 calc R U . . .
H15B H 0.832627 0.428033 0.342425 0.040 Uiso 1 1 calc R U . . .
H7 H 0.5865(16) 0.416(2) 0.4520(14) 0.018(6) Uiso 1 1 d . . . . .

loop_
_atom_site_aniso_label
_atom_site_aniso_U_11
_atom_site_aniso_U_22
_atom_site_aniso_U_33
_atom_site_aniso_U_23
_atom_site_aniso_U_13
_atom_site_aniso_U_12
Tm1 0.01247(6) 0.00743(6) 0.01246(6) 0.000 0.00252(4) 0.000
I1 0.02971(10) 0.00726(9) 0.02062(9) 0.000 0.01086(7) 0.000
F4 0.0181(6) 0.0172(6) 0.0235(6) -0.0011(5) 0.0015(5) -0.0020(5)
F3 0.0200(6) 0.0171(7) 0.0311(7) -0.0024(5) 0.0012(5) -0.0037(5)
F1 0.0261(7) 0.0260(7) 0.0389(8) -0.0029(6) 0.0134(6) 0.0033(6)
F2 0.0284(7) 0.0226(7) 0.0305(7) -0.0032(6) -0.0027(6) 0.0021(6)
O1 0.0150(7) 0.0188(8) 0.0219(7) -0.0032(6) 0.0047(5) 0.0011(6)
N1 0.0220(8) 0.0109(8) 0.0152(8) -0.0011(6) 0.0039(6) 0.0007(7)
N2 0.0191(8) 0.0095(8) 0.0157(7) 0.0010(6) 0.0035(6) 0.0012(6)
C6 0.0294(11) 0.0106(10) 0.0148(9) 0.0005(7) 0.0091(8) -0.0012(8)
C9 0.0187(9) 0.0144(10) 0.0132(8) -0.0006(7) 0.0043(7) 0.0000(8)
C7 0.0160(9) 0.0129(9) 0.0149(9) 0.0008(7) 0.0042(7) -0.0006(7)
C8 0.0204(9) 0.0101(9) 0.0126(8) 0.0015(7) 0.0056(7) 0.0010(7)
C10 0.0279(11) 0.0107(10) 0.0200(10) -0.0014(7) 0.0091(8) -0.0025(8)
C1 0.0294(11) 0.0170(11) 0.0211(10) 0.0007(8) 0.0135(8) -0.0002(9)
C12 0.0230(10) 0.0175(11) 0.0228(10) 0.0013(8) 0.0057(8) 0.0055(8)
C11 0.0321(12) 0.0105(10) 0.0248(10) 0.0012(8) 0.0103(9) 0.0050(8)
C13 0.0194(9) 0.0137(10) 0.0179(9) -0.0010(7) 0.0046(7) -0.0018(8)
C5 0.0311(11) 0.0158(11) 0.0179(9) 0.0005(8) 0.0059(8) -0.0012(9)
C14 0.0177(10) 0.0249(12) 0.0285(11) -0.0053(9) 0.0022(8) -0.0052(9)
C2 0.0487(15) 0.0169(11) 0.0293(12) -0.0014(9) 0.0256(11) 0.0022(10)
C16 0.0216(11) 0.0249(13) 0.0419(14) -0.0002(10) 0.0123(10) 0.0052(9)
C17 0.0194(10) 0.0236(12) 0.0277(11) -0.0063(9) 0.0106(8) -0.0001(9)
C4 0.0423(13) 0.0224(12) 0.0177(10) -0.0039(8) 0.0075(9) -0.0098(10)
C3 0.0585(17) 0.0176(11) 0.0232(11) -0.0072(9) 0.0219(11) -0.0095(11)
C15 0.0170(10) 0.0395(15) 0.0402(14) -0.0050(11) 0.0037(10) -0.0012(10)

loop_
_atom_type_symbol
_atom_type_description
_atom_type_scat_dispersion_real
_atom_type_scat_dispersion_imag
_atom_type_scat_source
C C 0.0033 0.0016 'International Tables Vol C Tables 4.2.6.8 and 6.1.1.4'
H H 0.0000 0.0000 'International Tables Vol C Tables 4.2.6.8 and 6.1.1.4'
F F 0.0171 0.0103 'International Tables Vol C Tables 4.2.6.8 and 6.1.1.4'
I I -0.4742 1.8119 'International Tables Vol C Tables 4.2.6.8 and 6.1.1.4'
N N 0.0061 0.0033 'International Tables Vol C Tables 4.2.6.8 and 6.1.1.4'
O O 0.0106 0.0060 'International Tables Vol C Tables 4.2.6.8 and 6.1.1.4'
Tm Tm -0.3139 5.2483 'International Tables Vol C Tables 4.2.6.8 and 6.1.1.4'

loop_
_geom_angle_atom_site_label_1
_geom_angle_atom_site_label_2
_geom_angle_atom_site_label_3
_geom_angle
_geom_angle_site_symmetry_1
_geom_angle_site_symmetry_3
_geom_angle_publ_flag
O1 Tm1 I1 94.59(4) 2_655 . ?
O1 Tm1 I1 94.59(4) . . ?
O1 Tm1 O1 170.83(8) 2_655 . ?
O1 Tm1 N1 96.81(6) 2_655 2_655 ?
O1 Tm1 N1 84.69(6) . 2_655 ?
O1 Tm1 N1 96.81(6) . . ?
O1 Tm1 N1 84.69(6) 2_655 . ?
O1 Tm1 N2 90.47(5) . 2_655 ?
O1 Tm1 N2 90.47(5) 2_655 . ?
O1 Tm1 N2 83.00(6) . . ?
O1 Tm1 N2 83.00(6) 2_655 2_655 ?
N1 Tm1 I1 80.66(4) 2_655 . ?
N1 Tm1 I1 80.66(4) . . ?
N1 Tm1 N1 161.31(8) . 2_655 ?
N1 Tm1 N2 142.69(6) 2_655 . ?
N1 Tm1 N2 55.63(6) . . ?
N1 Tm1 N2 142.69(6) . 2_655 ?
N1 Tm1 N2 55.63(6) 2_655 2_655 ?
N2 Tm1 I1 135.31(4) 2_655 . ?
N2 Tm1 I1 135.31(4) . . ?
N2 Tm1 N2 89.37(8) . 2_655 ?
C14 O1 Tm1 126.82(13) . . ?
C14 O1 C17 108.03(16) . . ?
C17 O1 Tm1 124.51(12) . . ?
C6 N1 Tm1 141.45(14) . . ?
C7 N1 Tm1 94.47(12) . . ?
C7 N1 C6 121.45(17) . . ?
C7 N2 Tm1 92.74(12) . . ?
C7 N2 C8 118.51(17) . . ?
C8 N2 Tm1 146.08(13) . . ?
C1 C6 N1 120.9(2) . . ?
C1 C6 C5 114.49(19) . . ?
C5 C6 N1 124.4(2) . . ?
F4 C9 C8 116.74(18) . . ?
F4 C9 C10 119.06(18) . . ?
C10 C9 C8 124.18(19) . . ?
N1 C7 N2 115.75(17) . . ?
N1 C7 H7 120.8(16) . . ?
N2 C7 H7 123.4(16) . . ?
C9 C8 N2 120.92(18) . . ?
C9 C8 C13 114.41(18) . . ?
C13 C8 N2 124.66(18) . . ?
C9 C10 H10 120.8 . . ?
C9 C10 C11 118.5(2) . . ?
C11 C10 H10 120.8 . . ?
F1 C1 C6 117.62(19) . . ?
F1 C1 C2 118.7(2) . . ?
C2 C1 C6 123.7(2) . . ?
C11 C12 H12 120.7 . . ?
C13 C12 H12 120.7 . . ?
C13 C12 C11 118.6(2) . . ?
C10 C11 H11 119.8 . . ?
C12 C11 C10 120.4(2) . . ?
C12 C11 H11 119.8 . . ?
F3 C13 C8 117.54(18) . . ?
F3 C13 C12 118.54(18) . . ?
C12 C13 C8 123.92(19) . . ?
F2 C5 C6 117.48(19) . . ?
F2 C5 C4 118.2(2) . . ?
C4 C5 C6 124.2(2) . . ?
O1 C14 H14A 110.5 . . ?
O1 C14 H14B 110.5 . . ?
O1 C14 C15 105.93(18) . . ?
H14A C14 H14B 108.7 . . ?
C15 C14 H14A 110.5 . . ?
C15 C14 H14B 110.5 . . ?
C1 C2 H2 120.7 . . ?
C3 C2 C1 118.6(2) . . ?
C3 C2 H2 120.7 . . ?
H16A C16 H16B 109.2 . . ?
C17 C16 H16A 111.3 . . ?
C17 C16 H16B 111.3 . . ?
C17 C16 C15 102.2(2) . . ?
C15 C16 H16A 111.3 . . ?
C15 C16 H16B 111.3 . . ?
O1 C17 C16 103.46(18) . . ?
O1 C17 H17A 111.1 . . ?
O1 C17 H17B 111.1 . . ?
C16 C17 H17A 111.1 . . ?
C16 C17 H17B 111.1 . . ?
H17A C17 H17B 109.0 . . ?
C5 C4 H4 120.9 . . ?
C3 C4 C5 118.2(2) . . ?
C3 C4 H4 120.9 . . ?
C2 C3 H3 119.7 . . ?
C4 C3 C2 120.7(2) . . ?
C4 C3 H3 119.7 . . ?
C14 C15 H15A 110.9 . . ?
C14 C15 H15B 110.9 . . ?
C16 C15 C14 104.18(18) . . ?
C16 C15 H15A 110.9 . . ?
C16 C15 H15B 110.9 . . ?
H15A C15 H15B 108.9 . . ?

loop_
_geom_bond_atom_site_label_1
_geom_bond_atom_site_label_2
_geom_bond_distance
_geom_bond_site_symmetry_2
_geom_bond_publ_flag
Tm1 I1 2.9808(2) . ?
Tm1 O1 2.2923(14) 2_655 ?
Tm1 O1 2.2923(14) . ?
Tm1 N1 2.3821(16) 2_655 ?
Tm1 N1 2.3821(16) . ?
Tm1 N2 2.4192(17) 2_655 ?
Tm1 N2 2.4192(17) . ?
F4 C9 1.357(2) . ?
F3 C13 1.359(2) . ?
F1 C1 1.351(3) . ?
F2 C5 1.361(3) . ?
O1 C14 1.457(2) . ?
O1 C17 1.459(2) . ?
N1 C6 1.398(3) . ?
N1 C7 1.322(3) . ?
N2 C7 1.324(3) . ?
N2 C8 1.397(3) . ?
C6 C1 1.392(3) . ?
C6 C5 1.394(3) . ?
C9 C8 1.395(3) . ?
C9 C10 1.374(3) . ?
C7 H7 0.97(2) . ?
C8 C13 1.395(3) . ?
C10 H10 0.9500 . ?
C10 C11 1.386(3) . ?
C1 C2 1.384(3) . ?
C12 H12 0.9500 . ?
C12 C11 1.385(3) . ?
C12 C13 1.379(3) . ?
C11 H11 0.9500 . ?
C5 C4 1.382(3) . ?
C14 H14A 0.9900 . ?
C14 H14B 0.9900 . ?
C14 C15 1.530(3) . ?
C2 H2 0.9500 . ?
C2 C3 1.383(4) . ?
C16 H16A 0.9900 . ?
C16 H16B 0.9900 . ?
C16 C17 1.503(3) . ?
C16 C15 1.519(4) . ?
C17 H17A 0.9900 . ?
C17 H17B 0.9900 . ?
C4 H4 0.9500 . ?
C4 C3 1.380(4) . ?
C3 H3 0.9500 . ?
C15 H15A 0.9900 . ?
C15 H15B 0.9900 . ?

loop_
_geom_torsion_atom_site_label_1
_geom_torsion_atom_site_label_2
_geom_torsion_atom_site_label_3
_geom_torsion_atom_site_label_4
_geom_torsion
_geom_torsion_site_symmetry_1
_geom_torsion_site_symmetry_2
_geom_torsion_site_symmetry_3
_geom_torsion_site_symmetry_4
_geom_torsion_publ_flag
Tm1 O1 C14 C15 158.43(15) . . . . ?
Tm1 O1 C17 C16 -137.79(15) . . . . ?
Tm1 N1 C6 C1 68.3(3) . . . . ?
Tm1 N1 C6 C5 -105.4(3) . . . . ?
Tm1 N1 C7 N2 -11.69(18) . . . . ?
Tm1 N2 C7 N1 11.49(18) . . . . ?
Tm1 N2 C8 C9 -77.9(3) . . . . ?
Tm1 N2 C8 C13 100.6(3) . . . . ?
F4 C9 C8 N2 -2.0(3) . . . . ?
F4 C9 C8 C13 179.31(16) . . . . ?
F4 C9 C10 C11 -178.80(18) . . . . ?
F1 C1 C2 C3 178.84(19) . . . . ?
F2 C5 C4 C3 178.3(2) . . . . ?
O1 C14 C15 C16 -12.9(3) . . . . ?
N1 C6 C1 F1 8.4(3) . . . . ?
N1 C6 C1 C2 -172.3(2) . . . . ?
N1 C6 C5 F2 -5.8(3) . . . . ?
N1 C6 C5 C4 172.0(2) . . . . ?
N2 C8 C13 F3 0.5(3) . . . . ?
N2 C8 C13 C12 -179.45(19) . . . . ?
C6 N1 C7 N2 -177.02(19) . . . . ?
C6 C1 C2 C3 -0.5(3) . . . . ?
C6 C5 C4 C3 0.5(3) . . . . ?
C9 C8 C13 F3 179.14(17) . . . . ?
C9 C8 C13 C12 -0.8(3) . . . . ?
C9 C10 C11 C12 -0.2(3) . . . . ?
C7 N1 C6 C1 -135.6(2) . . . . ?
C7 N1 C6 C5 50.7(3) . . . . ?
C7 N2 C8 C9 127.2(2) . . . . ?
C7 N2 C8 C13 -54.2(3) . . . . ?
C8 N2 C7 N1 177.76(17) . . . . ?
C8 C9 C10 C11 -0.1(3) . . . . ?
C10 C9 C8 N2 179.30(18) . . . . ?
C10 C9 C8 C13 0.6(3) . . . . ?
C1 C6 C5 F2 -179.83(18) . . . . ?
C1 C6 C5 C4 -2.0(3) . . . . ?
C1 C2 C3 C4 -1.2(3) . . . . ?
C11 C12 C13 F3 -179.42(18) . . . . ?
C11 C12 C13 C8 0.5(3) . . . . ?
C13 C12 C11 C10 0.0(3) . . . . ?
C5 C6 C1 F1 -177.33(18) . . . . ?
C5 C6 C1 C2 2.0(3) . . . . ?
C5 C4 C3 C2 1.2(3) . . . . ?
C14 O1 C17 C16 33.5(2) . . . . ?
C17 O1 C14 C15 -12.6(2) . . . . ?
C17 C16 C15 C14 32.5(3) . . . . ?
C15 C16 C17 O1 -40.4(2) . . . . ?
